data_7216495
loop_
_publ_author_name
'Ramon, Ga\"elle'
'Davies, Kate'
'Nassimbeni, Luigi R.'

_publ_section_title
;
 Structures of benzoic acids with substituted pyridines and quinolines:
 salt versus co-crystal formation
;
_journal_issue 26
_journal_name_full CrystEngComm
_journal_page_first 5802
_journal_paper_doi 10.1039/c3ce41963k
_journal_volume 16
_journal_year 2014
_chemical_formula_moiety '2(C8 H8 O3),C10 H8 N2'
_chemical_formula_sum 'C26 H24 N2 O6'
_chemical_formula_weight 460.47
_chemical_melting_point ?
_chemical_name_common none
_chemical_name_systematic
; 
2(4-methoxybenzoic acid) + 4,4-bipyridine  
;
_space_group_IT_number 14
_symmetry_cell_setting monoclinic
_symmetry_space_group_name_Hall '-P 2ybc'
_symmetry_space_group_name_H-M 'P 1 21/c 1'
_atom_sites_solution_hydrogens geom
_atom_sites_solution_primary direct
_atom_sites_solution_secondary difmap
_audit_creation_method SHELXL-97
_cell_angle_alpha 90.00
_cell_angle_beta 97.950(2)
_cell_angle_gamma 90.00
_cell_formula_units_Z 4
_cell_length_a 9.0318(7)
_cell_length_b 10.8602(9)
_cell_length_c 23.5610(19)
_cell_measurement_reflns_used 31250
_cell_measurement_temperature 173(2)
_cell_measurement_theta_max 28.34
_cell_measurement_theta_min 1.75
_cell_volume 2288.8(3)
_computing_cell_refinement 'SAINT (7.60a, Bruker AXS Inc., Madison, WI, USA, 2006)'
_computing_data_collection 'SAINT (7.60a, Bruker AXS Inc., Madison, WI, USA, 2006)'
_computing_data_reduction 'SAINT (7.60a, Bruker AXS Inc., Madison, WI, USA, 2006)'
_computing_molecular_graphics 'X-Seed (Barbour, 2001)'
_computing_publication_material 'SHELXL-97 (Sheldrick, 2001)'
_computing_structure_refinement 'SHELXL-97 (Sheldrick, 1997)'
_computing_structure_solution 'SHELXS-97 (Sheldrick, 1997)'
_diffrn_ambient_temperature 173(2)
_diffrn_measured_fraction_theta_full 0.998
_diffrn_measured_fraction_theta_max 0.998
_diffrn_measurement_device_type 'Bruker Kappa Duo Apex II Diffractometer'
_diffrn_measurement_method '0.5\% \f scans and \w scans'
_diffrn_radiation_monochromator graphite
_diffrn_radiation_source 'fine-focus sealed tube'
_diffrn_radiation_type MoK\a
_diffrn_radiation_wavelength 0.71073
_diffrn_reflns_av_R_equivalents 0.0395
_diffrn_reflns_av_sigmaI/netI 0.0290
_diffrn_reflns_limit_h_max 12
_diffrn_reflns_limit_h_min -7
_diffrn_reflns_limit_k_max 14
_diffrn_reflns_limit_k_min -14
_diffrn_reflns_limit_l_max 31
_diffrn_reflns_limit_l_min -31
_diffrn_reflns_number 31250
_diffrn_reflns_theta_full 28.34
_diffrn_reflns_theta_max 28.34
_diffrn_reflns_theta_min 1.75
_diffrn_standards_decay_% 0
_diffrn_standards_interval_count 0
_diffrn_standards_interval_time 0
_diffrn_standards_number 0
_exptl_absorpt_coefficient_mu 0.096
_exptl_absorpt_correction_T_max 0.9839
_exptl_absorpt_correction_T_min 0.9811
_exptl_absorpt_correction_type multi-scan
_exptl_absorpt_process_details DENZO-SMN
_exptl_crystal_colour colourless
_exptl_crystal_density_diffrn 1.336
_exptl_crystal_density_meas ?
_exptl_crystal_density_method 'not measured'
_exptl_crystal_description blocks
_exptl_crystal_F_000 968
_exptl_crystal_size_max 0.20
_exptl_crystal_size_mid 0.20
_exptl_crystal_size_min 0.17
_refine_diff_density_max 0.249
_refine_diff_density_min -0.219
_refine_diff_density_rms 0.042
_refine_ls_extinction_coef none
_refine_ls_extinction_method none
_refine_ls_goodness_of_fit_ref 1.029
_refine_ls_hydrogen_treatment mixed
_refine_ls_matrix_type full
_refine_ls_number_parameters 317
_refine_ls_number_reflns 5695
_refine_ls_number_restraints 0
_refine_ls_restrained_S_all 1.029
_refine_ls_R_factor_all 0.0598
_refine_ls_R_factor_gt 0.0398
_refine_ls_shift/su_max 0.001
_refine_ls_shift/su_mean 0.000
_refine_ls_structure_factor_coef Fsqd
_refine_ls_weighting_details 'calc w=1/[\s^2^(Fo^2^)+(0.0552P)^2^+0.4859P] where P=(Fo^2^+2Fc^2^)/3'
_refine_ls_weighting_scheme calc
_refine_ls_wR_factor_gt 0.1011
_refine_ls_wR_factor_ref 0.1133
_reflns_number_gt 4225
_reflns_number_total 5695
_reflns_threshold_expression >2sigma(I)
_cod_data_source_file c3ce41963k.txt
_cod_data_source_block data(IV)-CCDC963010
_cod_depositor_comments
;
The following automatic conversions were performed:

'_chemical_melting_point' value 'none' was changed to '?' - the value
is undefined or not given.

'_symmetry_cell_setting' value
'Monoclinic' changed to 'monoclinic' according to
/usr/data/users/saulius/crontab/automatic-downloads/rss-feeds/RSC/lib/dictionaries/cif_core.dic
dictionary named 'cif_core.dic' version 2.4.2 from 2011-04-26.

Automatic conversion script
Id: cif_fix_values 2281 2013-09-26 08:29:07Z andrius 

 Adding full bibliography for 7216492--7216505.cif.

The following automatic conversions were performed:

'_exptl_crystal_density_meas' value 'not measured' was changed to '?'
- the value is perceived as not measured.

Automatic conversion script
Id: cif_fix_values 3008 2015-01-20 13:52:24Z robertas 
;
_cod_original_sg_symbol_H-M P21/c
_cod_database_code 7216495

loop_
_symmetry_equiv_pos_as_xyz
'x, y, z'
'-x, y+1/2, -z+1/2'
'-x, -y, -z'
'x, -y-1/2, z-1/2'

loop_
_atom_site_label
_atom_site_type_symbol
_atom_site_fract_x
_atom_site_fract_y
_atom_site_fract_z
_atom_site_U_iso_or_equiv
_atom_site_adp_type
_atom_site_occupancy
_atom_site_symmetry_multiplicity
_atom_site_calc_flag
_atom_site_refinement_flags
O1A1 O -0.52529(11) 0.31626(10) 0.29886(5) 0.0416(3) Uani 1 1 d .
O1A2 O 0.77306(11) 0.15678(9) 0.52420(5) 0.0403(3) Uani 1 1 d .
O2A2 O 0.80584(10) 0.35738(9) 0.54309(4) 0.0360(2) Uani 1 1 d .
O3A1 O -1.18902(10) 0.45991(9) 0.21591(4) 0.0379(2) Uani 1 1 d .
O2A1 O -0.53013(11) 0.47566(10) 0.35840(5) 0.0417(3) Uani 1 1 d .
N1B N -0.24762(12) 0.28500(11) 0.34865(5) 0.0349(3) Uani 1 1 d .
C7 C 0.05040(13) 0.25991(11) 0.39825(5) 0.0261(3) Uani 1 1 d .
N2B N 0.50277(12) 0.20832(11) 0.47593(5) 0.0357(3) Uani 1 1 d .
O3A2 O 1.45603(10) 0.13325(9) 0.62085(5) 0.0405(3) Uani 1 1 d .
C10 C 0.20835(13) 0.24372(12) 0.42489(5) 0.0261(3) Uani 1 1 d .
C11 C -0.74806(13) 0.42982(12) 0.29223(5) 0.0269(3) Uani 1 1 d .
C12 C -0.04737(14) 0.33672(12) 0.42225(6) 0.0296(3) Uani 1 1 d .
H12 H -0.0137 0.3825 0.4559 0.036 Uiso 1 1 calc R
C13 C -0.84378(14) 0.50662(12) 0.31709(6) 0.0291(3) Uani 1 1 d .
H13 H -0.8073 0.5505 0.3511 0.035 Uiso 1 1 calc R
C14 C -1.04515(13) 0.45558(12) 0.24333(5) 0.0284(3) Uani 1 1 d .
C15 C -0.94929(15) 0.38075(13) 0.21732(6) 0.0327(3) Uani 1 1 d .
H15 H -0.9851 0.3380 0.1830 0.039 Uiso 1 1 calc R
C16 C 1.26147(14) 0.28962(12) 0.60384(6) 0.0296(3) Uani 1 1 d .
H16 H 1.3277 0.3542 0.6177 0.036 Uiso 1 1 calc R
C17 C -0.99289(14) 0.52036(12) 0.29290(6) 0.0291(3) Uani 1 1 d .
H17 H -1.0577 0.5733 0.3101 0.035 Uiso 1 1 calc R
C18 C 1.31218(14) 0.16845(13) 0.60271(6) 0.0303(3) Uani 1 1 d .
C19 C 1.01350(13) 0.22096(12) 0.56396(5) 0.0262(3) Uani 1 1 d .
C20 C -0.00517(14) 0.19713(13) 0.34851(6) 0.0331(3) Uani 1 1 d .
H20 H 0.0580 0.1441 0.3306 0.040 Uiso 1 1 calc R
C21 C 1.11205(14) 0.31401(12) 0.58430(5) 0.0282(3) Uani 1 1 d .
H21 H 1.0766 0.3963 0.5849 0.034 Uiso 1 1 calc R
C22 C 0.28875(14) 0.33849(12) 0.45457(6) 0.0309(3) Uani 1 1 d .
H22 H 0.2442 0.4169 0.4579 0.037 Uiso 1 1 calc R
C23 C -0.80211(14) 0.36868(12) 0.24149(6) 0.0305(3) Uani 1 1 d .
H23 H -0.7367 0.3181 0.2234 0.037 Uiso 1 1 calc R
C24 C 1.06675(14) 0.10023(12) 0.56320(6) 0.0302(3) Uani 1 1 d .
H24 H 1.0006 0.0356 0.5493 0.036 Uiso 1 1 calc R
C25 C -0.19419(14) 0.34576(13) 0.39651(6) 0.0329(3) Uani 1 1 d .
H25 H -0.2602 0.3976 0.4136 0.039 Uiso 1 1 calc R
C26 C 1.21453(15) 0.07430(13) 0.58247(6) 0.0331(3) Uani 1 1 d .
H26 H 1.2498 -0.0081 0.5819 0.040 Uiso 1 1 calc R
C27 C -0.59110(14) 0.41124(12) 0.32001(6) 0.0298(3) Uani 1 1 d .
C28 C 0.85445(14) 0.25254(12) 0.54313(5) 0.0288(3) Uani 1 1 d .
C29 C 0.28008(14) 0.13119(13) 0.42097(6) 0.0334(3) Uani 1 1 d .
H29 H 0.2294 0.0646 0.4006 0.040 Uiso 1 1 calc R
C30 C -1.29573(16) 0.53338(15) 0.23996(8) 0.0448(4) Uani 1 1 d .
H30A H -1.2983 0.5085 0.2798 0.067 Uiso 1 1 calc R
H30B H -1.3948 0.5217 0.2178 0.067 Uiso 1 1 calc R
H30C H -1.2673 0.6203 0.2388 0.067 Uiso 1 1 calc R
C31 C -0.15326(15) 0.21238(13) 0.32519(6) 0.0377(3) Uani 1 1 d .
H31 H -0.1894 0.1693 0.2910 0.045 Uiso 1 1 calc R
C32 C 0.43446(14) 0.31675(13) 0.47907(6) 0.0348(3) Uani 1 1 d .
H32 H 0.4887 0.3821 0.4991 0.042 Uiso 1 1 calc R
C33 C 0.42593(15) 0.11756(13) 0.44703(7) 0.0366(3) Uani 1 1 d .
H33 H 0.4737 0.0403 0.4443 0.044 Uiso 1 1 calc R
C1 C 1.56100(16) 0.22768(15) 0.64157(8) 0.0444(4) Uani 1 1 d .
H1A H 1.5642 0.2901 0.6117 0.067 Uiso 1 1 calc R
H1B H 1.6605 0.1913 0.6515 0.067 Uiso 1 1 calc R
H1C H 1.5300 0.2662 0.6757 0.067 Uiso 1 1 calc R
H1 H -0.426(3) 0.306(2) 0.3194(10) 0.085(7) Uiso 1 1 d .
H2 H 0.672(3) 0.188(2) 0.5062(10) 0.093(7) Uiso 1 1 d .

loop_
_atom_site_aniso_label
_atom_site_aniso_U_11
_atom_site_aniso_U_22
_atom_site_aniso_U_33
_atom_site_aniso_U_23
_atom_site_aniso_U_13
_atom_site_aniso_U_12
O1A1 0.0270(5) 0.0408(6) 0.0542(7) -0.0097(5) -0.0036(4) 0.0061(4)
O1A2 0.0272(5) 0.0326(5) 0.0576(7) -0.0030(5) -0.0067(4) 0.0004(4)
O2A2 0.0325(5) 0.0325(5) 0.0418(6) -0.0045(4) 0.0015(4) 0.0076(4)
O3A1 0.0272(5) 0.0409(6) 0.0426(6) -0.0032(4) -0.0053(4) 0.0036(4)
O2A1 0.0310(5) 0.0439(6) 0.0476(6) -0.0093(5) -0.0041(4) -0.0012(4)
N1B 0.0250(5) 0.0347(6) 0.0438(7) 0.0022(5) 0.0009(5) 0.0029(5)
C7 0.0225(5) 0.0248(6) 0.0310(6) 0.0042(5) 0.0039(5) 0.0015(5)
N2B 0.0249(5) 0.0372(7) 0.0437(7) 0.0013(5) -0.0001(5) 0.0014(5)
O3A2 0.0266(5) 0.0363(6) 0.0561(7) 0.0006(5) -0.0031(4) 0.0057(4)
C10 0.0221(5) 0.0281(6) 0.0282(6) 0.0023(5) 0.0043(5) 0.0020(5)
C11 0.0257(6) 0.0262(6) 0.0287(6) 0.0035(5) 0.0030(5) -0.0007(5)
C12 0.0288(6) 0.0309(7) 0.0291(6) 0.0019(5) 0.0038(5) 0.0042(5)
C13 0.0300(6) 0.0288(7) 0.0279(6) -0.0014(5) 0.0017(5) -0.0017(5)
C14 0.0261(6) 0.0272(6) 0.0305(6) 0.0052(5) -0.0008(5) -0.0002(5)
C15 0.0359(7) 0.0355(7) 0.0252(6) -0.0026(5) -0.0016(5) 0.0028(6)
C16 0.0289(6) 0.0291(7) 0.0297(7) -0.0018(5) 0.0003(5) -0.0010(5)
C17 0.0278(6) 0.0283(6) 0.0316(7) -0.0009(5) 0.0057(5) 0.0027(5)
C18 0.0259(6) 0.0350(7) 0.0298(6) 0.0008(5) 0.0026(5) 0.0048(5)
C19 0.0260(6) 0.0292(6) 0.0231(6) -0.0003(5) 0.0028(5) 0.0026(5)
C20 0.0271(6) 0.0316(7) 0.0403(7) -0.0059(6) 0.0034(5) 0.0050(5)
C21 0.0304(6) 0.0259(6) 0.0277(6) -0.0012(5) 0.0017(5) 0.0028(5)
C22 0.0305(6) 0.0262(7) 0.0353(7) 0.0002(5) 0.0021(5) 0.0033(5)
C23 0.0314(6) 0.0317(7) 0.0288(6) -0.0004(5) 0.0053(5) 0.0058(5)
C24 0.0296(6) 0.0277(7) 0.0330(7) -0.0038(5) 0.0036(5) -0.0009(5)
C25 0.0271(6) 0.0347(7) 0.0377(7) 0.0035(6) 0.0072(5) 0.0074(5)
C26 0.0321(6) 0.0275(7) 0.0398(8) -0.0012(6) 0.0049(5) 0.0059(5)
C27 0.0250(6) 0.0297(7) 0.0345(7) 0.0028(5) 0.0037(5) -0.0012(5)
C28 0.0279(6) 0.0315(7) 0.0270(6) -0.0012(5) 0.0034(5) 0.0017(5)
C29 0.0271(6) 0.0279(7) 0.0443(8) -0.0029(6) 0.0014(5) 0.0020(5)
C30 0.0284(7) 0.0451(9) 0.0594(10) 0.0001(7) 0.0012(6) 0.0050(6)
C31 0.0306(7) 0.0379(8) 0.0424(8) -0.0061(6) -0.0030(6) 0.0022(6)
C32 0.0298(6) 0.0327(7) 0.0403(8) -0.0003(6) -0.0008(6) -0.0021(5)
C33 0.0266(6) 0.0322(7) 0.0500(9) -0.0013(6) 0.0019(6) 0.0078(5)
C1 0.0275(7) 0.0450(9) 0.0571(10) 0.0038(7) -0.0075(6) 0.0003(6)

loop_
_atom_type_symbol
_atom_type_description
_atom_type_scat_dispersion_real
_atom_type_scat_dispersion_imag
_atom_type_scat_source
C C 0.0033 0.0016 'International Tables Vol C Tables 4.2.6.8 and 6.1.1.4'
H H 0.0000 0.0000 'International Tables Vol C Tables 4.2.6.8 and 6.1.1.4'
N N 0.0061 0.0033 'International Tables Vol C Tables 4.2.6.8 and 6.1.1.4'
O O 0.0106 0.0060 'International Tables Vol C Tables 4.2.6.8 and 6.1.1.4'

loop_
_geom_angle_atom_site_label_1
_geom_angle_atom_site_label_2
_geom_angle_atom_site_label_3
_geom_angle
C27 O1A1 H1 109.8(14)
C28 O1A2 H2 107.9(14)
C14 O3A1 C30 118.72(11)
C31 N1B C25 117.62(11)
C20 C7 C12 117.53(11)
C20 C7 C10 120.79(11)
C12 C7 C10 121.68(11)
C32 N2B C33 117.84(11)
C18 O3A2 C1 117.49(11)
C22 C10 C29 117.87(11)
C22 C10 C7 121.88(11)
C29 C10 C7 120.24(11)
C13 C11 C23 118.88(11)
C13 C11 C27 120.40(11)
C23 C11 C27 120.71(12)
C25 C12 C7 119.24(12)
C25 C12 H12 120.4
C7 C12 H12 120.4
C11 C13 C17 120.93(12)
C11 C13 H13 119.5
C17 C13 H13 119.5
O3A1 C14 C17 124.69(12)
O3A1 C14 C15 114.85(11)
C17 C14 C15 120.45(11)
C23 C15 C14 119.83(12)
C23 C15 H15 120.1
C14 C15 H15 120.1
C21 C16 C18 118.68(12)
C21 C16 H16 120.7
C18 C16 H16 120.7
C14 C17 C13 119.05(12)
C14 C17 H17 120.5
C13 C17 H17 120.5
O3A2 C18 C26 115.62(12)
O3A2 C18 C16 123.99(12)
C26 C18 C16 120.39(11)
C21 C19 C24 118.83(11)
C21 C19 C28 119.24(11)
C24 C19 C28 121.92(11)
C31 C20 C7 119.54(12)
C31 C20 H20 120.2
C7 C20 H20 120.2
C19 C21 C16 121.52(12)
C19 C21 H21 119.2
C16 C21 H21 119.2
C32 C22 C10 118.96(12)
C32 C22 H22 120.5
C10 C22 H22 120.5
C15 C23 C11 120.80(12)
C15 C23 H23 119.6
C11 C23 H23 119.6
C26 C24 C19 120.45(12)
C26 C24 H24 119.8
C19 C24 H24 119.8
N1B C25 C12 123.14(13)
N1B C25 H25 118.4
C12 C25 H25 118.4
C24 C26 C18 120.13(12)
C24 C26 H26 119.9
C18 C26 H26 119.9
O2A1 C27 O1A1 123.33(12)
O2A1 C27 C11 123.72(12)
O1A1 C27 C11 112.95(11)
O2A2 C28 O1A2 123.60(11)
O2A2 C28 C19 123.00(12)
O1A2 C28 C19 113.40(11)
C33 C29 C10 119.21(12)
C33 C29 H29 120.4
C10 C29 H29 120.4
O3A1 C30 H30A 109.5
O3A1 C30 H30B 109.5
H30A C30 H30B 109.5
O3A1 C30 H30C 109.5
H30A C30 H30C 109.5
H30B C30 H30C 109.5
N1B C31 C20 122.91(13)
N1B C31 H31 118.5
C20 C31 H31 118.5
N2B C32 C22 123.21(12)
N2B C32 H32 118.4
C22 C32 H32 118.4
N2B C33 C29 122.90(13)
N2B C33 H33 118.5
C29 C33 H33 118.5
O3A2 C1 H1A 109.5
O3A2 C1 H1B 109.5
H1A C1 H1B 109.5
O3A2 C1 H1C 109.5
H1A C1 H1C 109.5
H1B C1 H1C 109.5

loop_
_geom_bond_atom_site_label_1
_geom_bond_atom_site_label_2
_geom_bond_distance
O1A1 C27 1.3220(17)
O1A1 H1 0.97(2)
O1A2 C28 1.3154(16)
O1A2 H2 1.01(2)
O2A2 C28 1.2202(16)
O3A1 C14 1.3696(14)
O3A1 C30 1.4274(18)
O2A1 C27 1.2136(16)
N1B C31 1.3358(19)
N1B C25 1.3377(18)
C7 C20 1.3883(18)
C7 C12 1.3904(18)
C7 C10 1.4874(16)
N2B C32 1.3362(18)
N2B C33 1.3364(18)
O3A2 C18 1.3650(15)
O3A2 C1 1.4356(18)
C10 C22 1.3910(18)
C10 C29 1.3923(18)
C11 C13 1.3880(18)
C11 C23 1.3953(18)
C11 C27 1.4907(16)
C12 C25 1.3832(17)
C12 H12 0.9500
C13 C17 1.3959(17)
C13 H13 0.9500
C14 C17 1.3891(18)
C14 C15 1.3901(19)
C15 C23 1.3781(18)
C15 H15 0.9500
C16 C21 1.3898(17)
C16 C18 1.3948(19)
C16 H16 0.9500
C17 H17 0.9500
C18 C26 1.3908(19)
C19 C21 1.3875(18)
C19 C24 1.3975(18)
C19 C28 1.4923(17)
C20 C31 1.3838(17)
C20 H20 0.9500
C21 H21 0.9500
C22 C32 1.3823(17)
C22 H22 0.9500
C23 H23 0.9500
C24 C26 1.3782(18)
C24 H24 0.9500
C25 H25 0.9500
C26 H26 0.9500
C29 C33 1.3822(18)
C29 H29 0.9500
C30 H30A 0.9800
C30 H30B 0.9800
C30 H30C 0.9800
C31 H31 0.9500
C32 H32 0.9500
C33 H33 0.9500
C1 H1A 0.9800
C1 H1B 0.9800
C1 H1C 0.9800

loop_
_geom_torsion_atom_site_label_1
_geom_torsion_atom_site_label_2
_geom_torsion_atom_site_label_3
_geom_torsion_atom_site_label_4
_geom_torsion
C20 C7 C10 C22 148.19(14)
C12 C7 C10 C22 -32.56(19)
C20 C7 C10 C29 -32.25(19)
C12 C7 C10 C29 147.00(13)
C20 C7 C12 C25 1.00(19)
C10 C7 C12 C25 -178.27(12)
C23 C11 C13 C17 1.75(19)
C27 C11 C13 C17 -177.03(12)
C30 O3A1 C14 C17 -1.6(2)
C30 O3A1 C14 C15 179.28(13)
O3A1 C14 C15 C23 -179.46(12)
C17 C14 C15 C23 1.3(2)
O3A1 C14 C17 C13 179.15(12)
C15 C14 C17 C13 -1.7(2)
C11 C13 C17 C14 0.2(2)
C1 O3A2 C18 C26 179.40(13)
C1 O3A2 C18 C16 -0.8(2)
C21 C16 C18 O3A2 -179.86(12)
C21 C16 C18 C26 -0.1(2)
C12 C7 C20 C31 -0.3(2)
C10 C7 C20 C31 178.93(13)
C24 C19 C21 C16 -0.08(19)
C28 C19 C21 C16 -179.59(12)
C18 C16 C21 C19 0.07(19)
C29 C10 C22 C32 -0.6(2)
C7 C10 C22 C32 179.01(12)
C14 C15 C23 C11 0.6(2)
C13 C11 C23 C15 -2.2(2)
C27 C11 C23 C15 176.62(13)
C21 C19 C24 C26 0.1(2)
C28 C19 C24 C26 179.64(12)
C31 N1B C25 C12 0.1(2)
C7 C12 C25 N1B -0.9(2)
C19 C24 C26 C18 -0.2(2)
O3A2 C18 C26 C24 179.94(13)
C16 C18 C26 C24 0.2(2)
C13 C11 C27 O2A1 -13.7(2)
C23 C11 C27 O2A1 167.53(14)
C13 C11 C27 O1A1 165.65(12)
C23 C11 C27 O1A1 -13.10(18)
C21 C19 C28 O2A2 -0.1(2)
C24 C19 C28 O2A2 -179.56(13)
C21 C19 C28 O1A2 179.05(12)
C24 C19 C28 O1A2 -0.44(18)
C22 C10 C29 C33 0.9(2)
C7 C10 C29 C33 -178.73(13)
C25 N1B C31 C20 0.6(2)
C7 C20 C31 N1B -0.5(2)
C33 N2B C32 C22 0.8(2)
C10 C22 C32 N2B -0.3(2)
C32 N2B C33 C29 -0.5(2)
C10 C29 C33 N2B -0.4(2)
